data_4028895
loop_
_publ_author_name
'McCooey, S\'eamus H.'
'McCabe, Thomas'
'Connon, Stephen J.'

_publ_contact_author 'Stephen J Connon'
_publ_section_title
;
 Stereoselective Synthesis of Highly Functionalized Nitrocyclopropanes via
 Organocatalyic Conjugate Addition to Nitroalkenes
;
_journal_issue 19
_journal_name_full 'The Journal of Organic Chemistry'
_journal_page_first 7494
_journal_page_last 7497
_journal_paper_doi 10.1021/jo0613838
_journal_volume 71
_journal_year 2006
_chemical_formula_sum 'C22.67 H20 N1.33 O8'
_chemical_formula_weight 439.07
_chemical_melting_point 417
_chemical_name_common '2-Naphthalen-1-yl-3-nitro-cyclopropane-1,1-dicarboxylic acid dimethyl ester'
_chemical_name_systematic
; 
 ? 
;
_space_group_IT_number 14
_symmetry_cell_setting monoclinic
_symmetry_space_group_name_Hall '-P 2ybc'
_symmetry_space_group_name_H-M 'P 1 21/c 1'
_atom_sites_solution_hydrogens geom
_atom_sites_solution_primary direct
_atom_sites_solution_secondary difmap
_audit_creation_method SHELXL-97
_cell_angle_alpha 90.00
_cell_angle_beta 104.353(3)
_cell_angle_gamma 90.00
_cell_formula_units_Z 3
_cell_length_a 12.609(2)
_cell_length_b 14.633(2)
_cell_length_c 8.6593(14)
_cell_measurement_temperature 571(2)
_cell_volume 1547.8(4)
_computing_cell_refinement 'Bruker Smart Apex'
_computing_data_collection 'Bruker Smart Apex'
_computing_data_reduction 'Bruker Saint'
_computing_molecular_graphics 'Bruker Shelxtl'
_computing_publication_material 'Bruker Shelxtl'
_computing_structure_refinement 'SHELXL-97 (Sheldrick, 1997)'
_computing_structure_solution 'SHELXS-97 (Sheldrick, 1990)'
_diffrn_ambient_temperature 571(2)
_diffrn_measured_fraction_theta_full 0.977
_diffrn_measured_fraction_theta_max 0.977
_diffrn_radiation_monochromator graphite
_diffrn_radiation_source 'fine-focus sealed tube'
_diffrn_radiation_type MoK\a
_diffrn_radiation_wavelength 0.71073
_diffrn_reflns_av_R_equivalents 0.0271
_diffrn_reflns_av_sigmaI/netI 0.0250
_diffrn_reflns_limit_h_max 16
_diffrn_reflns_limit_h_min -16
_diffrn_reflns_limit_k_max 19
_diffrn_reflns_limit_k_min -18
_diffrn_reflns_limit_l_max 11
_diffrn_reflns_limit_l_min -11
_diffrn_reflns_number 12919
_diffrn_reflns_theta_full 28.41
_diffrn_reflns_theta_max 28.41
_diffrn_reflns_theta_min 1.67
_exptl_absorpt_coefficient_mu 0.108
_exptl_absorpt_correction_T_max 1.0000
_exptl_absorpt_correction_T_min 0.848835
_exptl_absorpt_correction_type multi-scan
_exptl_absorpt_process_details 'Blessing, Acta Cryst. (1995) A51 33-38.'
_exptl_crystal_colour colourless
_exptl_crystal_density_diffrn 1.413
_exptl_crystal_density_method 'not measured'
_exptl_crystal_description plate
_exptl_crystal_F_000 688
_exptl_crystal_size_max 0.5
_exptl_crystal_size_mid 0.5
_exptl_crystal_size_min 0.35
_refine_diff_density_max 0.353
_refine_diff_density_min -0.185
_refine_diff_density_rms 0.047
_refine_ls_extinction_method none
_refine_ls_goodness_of_fit_ref 1.063
_refine_ls_hydrogen_treatment constr
_refine_ls_matrix_type full
_refine_ls_number_parameters 219
_refine_ls_number_reflns 3796
_refine_ls_number_restraints 0
_refine_ls_restrained_S_all 1.063
_refine_ls_R_factor_all 0.0489
_refine_ls_R_factor_gt 0.0424
_refine_ls_shift/su_max 0.001
_refine_ls_shift/su_mean 0.000
_refine_ls_structure_factor_coef Fsqd
_refine_ls_weighting_details 'calc w=1/[\s^2^(Fo^2^)+(0.0670P)^2^+0.3247P] where P=(Fo^2^+2Fc^2^)/3'
_refine_ls_weighting_scheme calc
_refine_ls_wR_factor_gt 0.1147
_refine_ls_wR_factor_ref 0.1203
_reflns_number_gt 3238
_reflns_number_total 3796
_reflns_threshold_expression >2sigma(I)
_cod_data_source_file jo0613838sup1.cif
_cod_data_source_block smc302bm
_cod_depositor_comments
;
The following automatic conversions were performed:

'_chemical_melting_point' value '417k' was changed to '417' - the
value should be numeric and without a unit
designator.

'_symmetry_cell_setting' value 'Monoclinic' changed to
'monoclinic' according to
/home/saulius/struct/CIF-dictionaries/cif_core.dic dictionary named
'cif_core.dic' version 2.4.2 from 2011-04-26.

Automatic conversion script
Id: cif_fix_values 1891 2012-01-12 08:04:46Z andrius 
;
_cod_original_cell_volume 1547.9(4)
_cod_original_sg_symbol_H-M P2(1)/c
_cod_database_code 4028895

loop_
_symmetry_equiv_pos_as_xyz
'x, y, z'
'-x, y+1/2, -z+1/2'
'-x, -y, -z'
'x, -y-1/2, z-1/2'

loop_
_atom_site_label
_atom_site_type_symbol
_atom_site_fract_x
_atom_site_fract_y
_atom_site_fract_z
_atom_site_U_iso_or_equiv
_atom_site_adp_type
_atom_site_occupancy
_atom_site_symmetry_multiplicity
_atom_site_calc_flag
_atom_site_refinement_flags
O2 O 0.66047(9) 0.16942(6) 0.13601(11) 0.0368(2) Uani 1 1 d .
O1 O 0.69160(8) 0.07227(6) 0.34294(10) 0.0310(2) Uani 1 1 d .
O4 O 0.58297(7) -0.08947(6) 0.19125(13) 0.0354(2) Uani 1 1 d .
C15 C 0.67993(9) 0.09438(8) 0.19111(14) 0.0240(2) Uani 1 1 d .
C6 C 0.96757(9) 0.08243(8) 0.14089(14) 0.0245(2) Uani 1 1 d .
O3 O 0.75418(8) -0.13579(6) 0.20671(15) 0.0444(3) Uani 1 1 d .
C7 C 0.86764(9) 0.09052(8) 0.01929(14) 0.0254(2) Uani 1 1 d .
C11 C 0.78592(9) 0.01540(8) 0.00433(14) 0.0257(2) Uani 1 1 d .
H11 H 0.8153 -0.0448 -0.0124 0.031 Uiso 1 1 calc R
N1 N 0.61574(9) -0.04487(9) -0.19204(14) 0.0364(3) Uani 1 1 d .
C14 C 0.68280(9) -0.08053(8) 0.16929(15) 0.0278(3) Uani 1 1 d .
C12 C 0.69724(9) 0.01152(8) 0.09686(14) 0.0237(2) Uani 1 1 d .
C5 C 1.04855(10) 0.15184(9) 0.15274(15) 0.0290(3) Uani 1 1 d .
O6 O 0.57939(9) -0.02254(9) -0.33014(13) 0.0496(3) Uani 1 1 d .
C8 C 0.85188(10) 0.16335(9) -0.08282(16) 0.0322(3) Uani 1 1 d .
H8 H 0.7873 0.1676 -0.1625 0.039 Uiso 1 1 calc R
C2 C 0.98930(10) 0.00890(9) 0.25012(16) 0.0293(3) Uani 1 1 d .
H2 H 0.9371 -0.0367 0.2446 0.035 Uiso 1 1 calc R
C13 C 0.66860(9) 0.02716(9) -0.08074(14) 0.0275(3) Uani 1 1 d .
H13 H 0.6469 0.0898 -0.1146 0.033 Uiso 1 1 calc R
C1 C 1.08645(11) 0.00395(10) 0.36420(16) 0.0346(3) Uani 1 1 d .
H1 H 1.0996 -0.0450 0.4348 0.042 Uiso 1 1 calc R
C3 C 1.16647(10) 0.07254(10) 0.37521(16) 0.0362(3) Uani 1 1 d .
H3 H 1.2322 0.0684 0.4526 0.043 Uiso 1 1 calc R
O5 O 0.61482(13) -0.12231(8) -0.14179(16) 0.0640(4) Uani 1 1 d .
C4 C 1.14784(10) 0.14469(10) 0.27304(17) 0.0343(3) Uani 1 1 d .
H4 H 1.2008 0.1899 0.2821 0.041 Uiso 1 1 calc R
C9 C 0.93220(12) 0.23219(10) -0.06926(18) 0.0398(3) Uani 1 1 d .
H9 H 0.9197 0.2817 -0.1389 0.048 Uiso 1 1 calc R
C17 C 0.67018(12) 0.14360(9) 0.44700(16) 0.0361(3) Uani 1 1 d .
H17A H 0.7273 0.1885 0.4628 0.054 Uiso 1 1 calc R
H17B H 0.6678 0.1176 0.5479 0.054 Uiso 1 1 calc R
H17C H 0.6012 0.1720 0.3993 0.054 Uiso 1 1 calc R
C10 C 1.02803(11) 0.22645(9) 0.04543(18) 0.0374(3) Uani 1 1 d .
H10 H 1.0805 0.2720 0.0532 0.045 Uiso 1 1 calc R
C16 C 0.56497(13) -0.17352(11) 0.2689(2) 0.0522(4) Uani 1 1 d .
H16A H 0.5674 -0.2242 0.1995 0.078 Uiso 1 1 calc R
H16B H 0.4946 -0.1715 0.2928 0.078 Uiso 1 1 calc R
H16C H 0.6210 -0.1807 0.3660 0.078 Uiso 1 1 calc R

loop_
_atom_site_aniso_label
_atom_site_aniso_U_11
_atom_site_aniso_U_22
_atom_site_aniso_U_33
_atom_site_aniso_U_23
_atom_site_aniso_U_13
_atom_site_aniso_U_12
O2 0.0559(6) 0.0218(5) 0.0361(5) 0.0029(4) 0.0180(4) 0.0066(4)
O1 0.0430(5) 0.0248(4) 0.0261(4) -0.0006(3) 0.0101(3) 0.0027(4)
O4 0.0282(4) 0.0252(5) 0.0542(6) 0.0095(4) 0.0128(4) -0.0005(3)
C15 0.0232(5) 0.0219(5) 0.0281(6) -0.0003(4) 0.0086(4) -0.0002(4)
C6 0.0255(5) 0.0248(6) 0.0267(6) -0.0040(4) 0.0132(4) 0.0002(4)
O3 0.0344(5) 0.0263(5) 0.0741(8) 0.0124(5) 0.0165(5) 0.0070(4)
C7 0.0271(5) 0.0249(6) 0.0275(6) -0.0028(4) 0.0131(4) 0.0003(4)
C11 0.0264(5) 0.0241(6) 0.0279(6) -0.0038(4) 0.0093(4) 0.0009(4)
N1 0.0318(5) 0.0425(7) 0.0353(6) -0.0120(5) 0.0089(4) -0.0055(5)
C14 0.0281(5) 0.0209(6) 0.0340(6) -0.0009(5) 0.0068(4) -0.0014(4)
C12 0.0233(5) 0.0203(5) 0.0280(6) -0.0007(4) 0.0071(4) 0.0005(4)
C5 0.0285(5) 0.0287(6) 0.0346(6) -0.0062(5) 0.0168(5) -0.0032(4)
O6 0.0417(6) 0.0698(8) 0.0327(5) -0.0129(5) 0.0007(4) -0.0008(5)
C8 0.0324(6) 0.0348(7) 0.0322(6) 0.0039(5) 0.0130(5) 0.0032(5)
C2 0.0273(5) 0.0285(6) 0.0341(6) 0.0004(5) 0.0116(5) -0.0007(4)
C13 0.0277(5) 0.0277(6) 0.0271(6) -0.0041(5) 0.0065(4) -0.0017(4)
C1 0.0319(6) 0.0403(8) 0.0324(7) 0.0041(5) 0.0095(5) 0.0034(5)
C3 0.0284(6) 0.0476(8) 0.0325(7) -0.0071(6) 0.0075(5) 0.0001(5)
O5 0.0989(10) 0.0389(7) 0.0528(7) -0.0155(5) 0.0159(7) -0.0243(6)
C4 0.0284(6) 0.0374(7) 0.0403(7) -0.0122(6) 0.0149(5) -0.0075(5)
C9 0.0444(7) 0.0346(7) 0.0465(8) 0.0129(6) 0.0228(6) 0.0012(6)
C17 0.0471(7) 0.0336(7) 0.0307(7) -0.0069(5) 0.0157(5) -0.0008(5)
C10 0.0372(6) 0.0311(7) 0.0499(8) 0.0024(6) 0.0218(6) -0.0071(5)
C16 0.0392(7) 0.0365(8) 0.0809(12) 0.0247(8) 0.0151(7) -0.0060(6)

loop_
_atom_type_symbol
_atom_type_description
_atom_type_scat_dispersion_real
_atom_type_scat_dispersion_imag
_atom_type_scat_source
C C 0.0033 0.0016 'International Tables Vol C Tables 4.2.6.8 and 6.1.1.4'
H H 0.0000 0.0000 'International Tables Vol C Tables 4.2.6.8 and 6.1.1.4'
N N 0.0061 0.0033 'International Tables Vol C Tables 4.2.6.8 and 6.1.1.4'
O O 0.0106 0.0060 'International Tables Vol C Tables 4.2.6.8 and 6.1.1.4'

loop_
_geom_angle_atom_site_label_1
_geom_angle_atom_site_label_2
_geom_angle_atom_site_label_3
_geom_angle
C15 O1 C17 116.70(10)
C14 O4 C16 114.50(10)
O2 C15 O1 125.43(11)
O2 C15 C12 124.36(11)
O1 C15 C12 110.19(10)
C2 C6 C5 118.52(11)
C2 C6 C7 122.95(10)
C5 C6 C7 118.54(11)
C8 C7 C6 120.00(11)
C8 C7 C11 122.15(11)
C6 C7 C11 117.78(10)
C13 C11 C7 122.56(10)
C13 C11 C12 59.88(8)
C7 C11 C12 124.16(10)
O6 N1 O5 124.66(13)
O6 N1 C13 116.83(12)
O5 N1 C13 118.46(12)
O3 C14 O4 124.98(11)
O3 C14 C12 123.68(11)
O4 C14 C12 111.28(10)
C15 C12 C13 113.57(10)
C15 C12 C14 116.26(10)
C13 C12 C14 122.28(10)
C15 C12 C11 118.46(9)
C13 C12 C11 58.76(7)
C14 C12 C11 115.35(9)
C10 C5 C4 121.52(11)
C10 C5 C6 119.41(12)
C4 C5 C6 119.06(12)
C7 C8 C9 121.05(12)
C1 C2 C6 120.82(12)
N1 C13 C11 118.30(10)
N1 C13 C12 120.96(11)
C11 C13 C12 61.36(7)
C2 C1 C3 120.50(13)
C4 C3 C1 120.23(12)
C3 C4 C5 120.87(12)
C10 C9 C8 120.29(12)
C9 C10 C5 120.70(12)

loop_
_geom_bond_atom_site_label_1
_geom_bond_atom_site_label_2
_geom_bond_distance
O2 C15 1.1981(15)
O1 C15 1.3263(15)
O1 C17 1.4473(15)
O4 C14 1.3254(14)
O4 C16 1.4464(16)
C15 C12 1.5074(16)
C6 C2 1.4138(17)
C6 C5 1.4258(16)
C6 C7 1.4327(16)
O3 C14 1.1935(15)
C7 C8 1.3674(18)
C7 C11 1.4902(16)
C11 C13 1.4901(16)
C11 C12 1.5296(15)
N1 O6 1.2146(16)
N1 O5 1.2149(18)
N1 C13 1.4716(16)
C14 C12 1.5156(16)
C12 C13 1.5075(17)
C5 C10 1.4154(19)
C5 C4 1.4201(18)
C8 C9 1.4125(19)
C2 C1 1.3717(18)
C1 C3 1.410(2)
C3 C4 1.360(2)
C9 C10 1.363(2)

_cod_duplicate_entry 4021969
